data_4074694
loop_
_publ_author_name
'Ara, Irene'
'Chaouche, Naima'
'Forni\'es, Juan'
'Fortu\~no, Consuelo'
'Kribii, Abdelaziz'
'Tsipis, Athanassios C.'

_publ_section_title
;
 Formation of PPh2C6F5through Phosphido Platinum and/or Palladium(III)
 Intermediates
;
_journal_coden_ASTM ORGND7
_journal_issue 5
_journal_name_full Organometallics
_journal_page_first 1084
_journal_page_last 1091
_journal_paper_doi 10.1021/om0508029
_journal_volume 25
_journal_year 2006
_chemical_formula_sum 'C38 H24 Cl4 F10 I2 P2 Pt2'
_chemical_formula_weight 1518.29
_space_group_IT_number 2
_symmetry_cell_setting triclinic
_symmetry_space_group_name_Hall '-P 1'
_symmetry_space_group_name_H-M 'P -1'
_atom_sites_solution_hydrogens geom
_atom_sites_solution_primary direct
_atom_sites_solution_secondary difmap
_audit_creation_method SHELXL-97
_cell_angle_alpha 76.6210(10)
_cell_angle_beta 78.2670(10)
_cell_angle_gamma 81.4520(10)
_cell_formula_units_Z 2
_cell_length_a 11.0208(7)
_cell_length_b 11.7041(7)
_cell_length_c 17.0947(6)
_cell_measurement_reflns_used 7176
_cell_measurement_temperature 100(2)
_cell_measurement_theta_max 28.36
_cell_measurement_theta_min 2.32
_cell_volume 2088.4(2)
_computing_cell_refinement 'SAINT+ v. 6.02'
_computing_data_collection 'SMART v. 5.611'
_computing_data_reduction 'SAINT+ v. 6.02'
_computing_molecular_graphics 'XP SHELXTL v. 6.10'
_computing_publication_material 'XCIF SHELXTL v. 6.10'
_computing_structure_refinement 'SHELXL-97 (Sheldrick, 1997)'
_computing_structure_solution 'SHELXS-97 (Sheldrick, 1990)'
_diffrn_ambient_temperature 100(2)
_diffrn_detector_area_resol_mean 8.26
_diffrn_measured_fraction_theta_full 0.000
_diffrn_measured_fraction_theta_max 0.815
_diffrn_measurement_device_type 'Bruker SMART APEX CCD'
_diffrn_measurement_method 'omega rotations'
_diffrn_radiation_monochromator graphite
_diffrn_radiation_source 'fine-focus sealed tube'
_diffrn_radiation_type MoK\a
_diffrn_radiation_wavelength 0.71073
_diffrn_reflns_av_R_equivalents 0.0345
_diffrn_reflns_av_sigmaI/netI 0.0643
_diffrn_reflns_limit_h_max 14
_diffrn_reflns_limit_h_min -14
_diffrn_reflns_limit_k_max 15
_diffrn_reflns_limit_k_min -15
_diffrn_reflns_limit_l_max 22
_diffrn_reflns_limit_l_min -22
_diffrn_reflns_number 19773
_diffrn_reflns_theta_full 0.50
_diffrn_reflns_theta_max 29.74
_diffrn_reflns_theta_min 1.80
_exptl_absorpt_coefficient_mu 8.577
_exptl_absorpt_correction_T_max 0.4018
_exptl_absorpt_correction_T_min 0.2054
_exptl_absorpt_correction_type multi-scan
_exptl_absorpt_process_details 'SADABS within SAINT+ package v. 6.02'
_exptl_crystal_colour yellow
_exptl_crystal_density_diffrn 2.414
_exptl_crystal_density_method 'not measured'
_exptl_crystal_description block
_exptl_crystal_F_000 1404
_exptl_crystal_size_max 0.27
_exptl_crystal_size_mid 0.20
_exptl_crystal_size_min 0.13
_refine_diff_density_max 1.992
_refine_diff_density_min -1.501
_refine_diff_density_rms 0.216
_refine_ls_extinction_method none
_refine_ls_goodness_of_fit_ref 0.941
_refine_ls_hydrogen_treatment constr
_refine_ls_matrix_type full
_refine_ls_number_parameters 523
_refine_ls_number_reflns 9686
_refine_ls_number_restraints 0
_refine_ls_restrained_S_all 0.941
_refine_ls_R_factor_all 0.0447
_refine_ls_R_factor_gt 0.0343
_refine_ls_shift/su_max 0.002
_refine_ls_shift/su_mean 0.000
_refine_ls_structure_factor_coef Fsqd
_refine_ls_weighting_details 'calc w=1/[\s^2^(Fo^2^)+(0.0288P)^2^+0.0000P] where P=(Fo^2^+2Fc^2^)/3'
_refine_ls_weighting_scheme calc
_refine_ls_wR_factor_gt 0.0705
_refine_ls_wR_factor_ref 0.0727
_reflns_number_gt 7690
_reflns_number_total 9686
_reflns_threshold_expression >2sigma(I)
_cod_data_source_file om0508029si20050916_072141.cif
_cod_data_source_block complex8
_cod_original_sg_symbol_H-M P-1
_cod_database_code 4074694

loop_
_symmetry_equiv_pos_as_xyz
'x, y, z'
'-x, -y, -z'

loop_
_atom_site_label
_atom_site_type_symbol
_atom_site_fract_x
_atom_site_fract_y
_atom_site_fract_z
_atom_site_U_iso_or_equiv
_atom_site_adp_type
_atom_site_occupancy
_atom_site_symmetry_multiplicity
_atom_site_calc_flag
_atom_site_refinement_flags
Pt1 Pt 0.81132(2) 0.62052(2) 0.415890(14) 0.01386(6) Uani 1 1 d .
Pt2 Pt 1.00860(2) 0.40167(2) 0.371929(14) 0.01451(6) Uani 1 1 d .
I1 I 0.84561(4) 0.40657(3) 0.50371(2) 0.01630(9) Uani 1 1 d .
I2 I 1.19495(4) 0.28530(3) 0.44959(2) 0.01615(9) Uani 1 1 d .
P1 P 0.75774(15) 0.80131(14) 0.35166(9) 0.0157(3) Uani 1 1 d .
P2 P 0.84774(15) 0.50911(14) 0.31735(10) 0.0160(3) Uani 1 1 d .
F2 F 0.9094(4) 0.9442(4) 0.2012(2) 0.0487(13) Uani 1 1 d .
F3 F 0.8607(5) 0.9913(5) 0.0512(3) 0.0604(15) Uani 1 1 d .
F4 F 0.6673(5) 0.9093(4) 0.0082(3) 0.0554(14) Uani 1 1 d .
F5 F 0.5266(5) 0.7713(4) 0.1191(3) 0.0592(15) Uani 1 1 d .
F6 F 0.5729(4) 0.7231(4) 0.2708(2) 0.0391(11) Uani 1 1 d .
F32 F 1.2187(3) 0.5621(3) 0.2968(2) 0.0286(9) Uani 1 1 d .
F33 F 1.3753(4) 0.5716(4) 0.1612(2) 0.0409(11) Uani 1 1 d .
F34 F 1.3697(4) 0.4233(4) 0.0574(2) 0.0437(12) Uani 1 1 d .
F35 F 1.2064(4) 0.2620(4) 0.0931(2) 0.0410(11) Uani 1 1 d .
F36 F 1.0483(4) 0.2523(3) 0.2273(2) 0.0293(9) Uani 1 1 d .
C1 C 0.7405(6) 0.8320(5) 0.2449(4) 0.0218(15) Uani 1 1 d .
C2 C 0.8123(6) 0.9007(6) 0.1854(4) 0.0284(16) Uani 1 1 d .
C3 C 0.7889(8) 0.9245(7) 0.1053(4) 0.040(2) Uani 1 1 d .
C4 C 0.6918(8) 0.8839(7) 0.0839(4) 0.038(2) Uani 1 1 d .
C5 C 0.6188(8) 0.8152(7) 0.1402(5) 0.0359(19) Uani 1 1 d .
C6 C 0.6460(7) 0.7910(6) 0.2184(4) 0.0293(17) Uani 1 1 d .
C7 C 0.6033(5) 0.8587(5) 0.3923(4) 0.0172(13) Uani 1 1 d .
C8 C 0.5480(6) 0.9700(6) 0.3601(4) 0.0241(15) Uani 1 1 d .
H8 H 0.5935 1.0176 0.3139 0.029 Uiso 1 1 calc R
C9 C 0.4322(6) 1.0133(6) 0.3918(4) 0.0282(17) Uani 1 1 d .
H9 H 0.3990 1.0910 0.3697 0.034 Uiso 1 1 calc R
C10 C 0.3660(6) 0.9464(6) 0.4535(4) 0.0241(15) Uani 1 1 d .
H10 H 0.2842 0.9748 0.4761 0.029 Uiso 1 1 calc R
C11 C 0.4165(6) 0.8363(6) 0.4844(4) 0.0242(15) Uani 1 1 d .
H11 H 0.3682 0.7881 0.5287 0.029 Uiso 1 1 calc R
C12 C 0.5353(6) 0.7915(6) 0.4540(4) 0.0213(14) Uani 1 1 d .
H12 H 0.5678 0.7139 0.4768 0.026 Uiso 1 1 calc R
C13 C 0.8684(5) 0.8964(5) 0.3632(4) 0.0174(13) Uani 1 1 d .
C14 C 0.8367(6) 1.0126(5) 0.3734(4) 0.0210(14) Uani 1 1 d .
H14 H 0.7534 1.0480 0.3731 0.025 Uiso 1 1 calc R
C15 C 0.9263(7) 1.0770(6) 0.3841(4) 0.0288(16) Uani 1 1 d .
H15 H 0.9035 1.1560 0.3912 0.035 Uiso 1 1 calc R
C16 C 1.0470(6) 1.0280(6) 0.3847(4) 0.0276(16) Uani 1 1 d .
H16 H 1.1078 1.0727 0.3916 0.033 Uiso 1 1 calc R
C17 C 1.0796(6) 0.9116(6) 0.3748(4) 0.0229(15) Uani 1 1 d .
H17 H 1.1632 0.8770 0.3746 0.027 Uiso 1 1 calc R
C18 C 0.9903(6) 0.8463(6) 0.3653(4) 0.0200(14) Uani 1 1 d .
H18 H 1.0129 0.7664 0.3603 0.024 Uiso 1 1 calc R
C19 C 0.8831(6) 0.5736(6) 0.2126(4) 0.0222(15) Uani 1 1 d .
C20 C 0.9775(6) 0.6429(6) 0.1913(4) 0.0221(15) Uani 1 1 d .
H20 H 1.0153 0.6616 0.2314 0.027 Uiso 1 1 calc R
C21 C 1.0152(7) 0.6842(6) 0.1112(4) 0.0341(18) Uani 1 1 d .
H21 H 1.0814 0.7329 0.0939 0.041 Uiso 1 1 calc R
C22 C 0.9573(8) 0.6558(7) 0.0519(5) 0.043(2) Uani 1 1 d .
H22 H 0.9866 0.6861 -0.0043 0.051 Uiso 1 1 calc R
C23 C 0.8611(8) 0.5866(7) 0.0725(4) 0.040(2) Uani 1 1 d .
H23 H 0.8234 0.5673 0.0327 0.048 Uiso 1 1 calc R
C24 C 0.8241(7) 0.5484(6) 0.1517(4) 0.0296(17) Uani 1 1 d .
H24 H 0.7557 0.5024 0.1692 0.035 Uiso 1 1 calc R
C25 C 0.7171(6) 0.4299(5) 0.3180(4) 0.0180(14) Uani 1 1 d .
C26 C 0.5992(6) 0.4710(6) 0.3502(4) 0.0228(15) Uani 1 1 d .
H26 H 0.5855 0.5363 0.3763 0.027 Uiso 1 1 calc R
C27 C 0.4995(7) 0.4151(6) 0.3439(4) 0.0306(17) Uani 1 1 d .
H27 H 0.4173 0.4433 0.3661 0.037 Uiso 1 1 calc R
C28 C 0.5169(7) 0.3191(6) 0.3061(4) 0.0306(17) Uani 1 1 d .
H28 H 0.4473 0.2833 0.3018 0.037 Uiso 1 1 calc R
C29 C 0.6343(7) 0.2770(6) 0.2752(4) 0.0297(17) Uani 1 1 d .
H29 H 0.6469 0.2114 0.2495 0.036 Uiso 1 1 calc R
C30 C 0.7355(6) 0.3297(5) 0.2813(4) 0.0224(15) Uani 1 1 d .
H30 H 0.8176 0.2989 0.2608 0.027 Uiso 1 1 calc R
C31 C 1.1266(6) 0.4059(5) 0.2688(4) 0.0197(14) Uani 1 1 d .
C32 C 1.2126(6) 0.4839(6) 0.2485(4) 0.0222(15) Uani 1 1 d .
C33 C 1.2951(6) 0.4896(6) 0.1789(4) 0.0304(17) Uani 1 1 d .
C34 C 1.2927(7) 0.4165(6) 0.1264(4) 0.0295(17) Uani 1 1 d .
C35 C 1.2092(7) 0.3364(6) 0.1441(4) 0.0292(17) Uani 1 1 d .
C36 C 1.1288(6) 0.3325(6) 0.2144(4) 0.0218(14) Uani 1 1 d .
Cl1 Cl 0.3176(2) 0.0304(2) 0.22320(16) 0.0673(7) Uani 1 1 d .
Cl2 Cl 0.2243(3) -0.1622(2) 0.18030(18) 0.0761(8) Uani 1 1 d .
C37 C 0.2018(9) -0.0099(8) 0.1786(5) 0.056(3) Uani 1 1 d .
H37A H 0.1181 0.0107 0.2092 0.067 Uiso 1 1 calc R
H37B H 0.2065 0.0347 0.1215 0.067 Uiso 1 1 calc R
Cl3 Cl 1.5389(2) 0.1659(2) 0.09703(14) 0.0548(6) Uani 1 1 d .
Cl4 Cl 1.7440(3) 0.3040(3) 0.05954(18) 0.1005(12) Uani 1 1 d .
C38 C 1.6281(8) 0.2537(9) 0.0232(6) 0.065(3) Uani 1 1 d .
H38A H 1.5746 0.3226 -0.0016 0.078 Uiso 1 1 calc R
H38B H 1.6682 0.2098 -0.0199 0.078 Uiso 1 1 calc R

loop_
_atom_site_aniso_label
_atom_site_aniso_U_11
_atom_site_aniso_U_22
_atom_site_aniso_U_33
_atom_site_aniso_U_23
_atom_site_aniso_U_13
_atom_site_aniso_U_12
Pt1 0.01381(12) 0.01262(12) 0.01515(12) -0.00331(9) -0.00186(9) -0.00167(9)
Pt2 0.01479(12) 0.01423(12) 0.01449(12) -0.00388(9) -0.00134(9) -0.00172(9)
I1 0.0173(2) 0.01428(19) 0.01601(19) -0.00238(16) -0.00069(16) -0.00186(16)
I2 0.0156(2) 0.0160(2) 0.0171(2) -0.00553(16) -0.00241(16) 0.00015(16)
P1 0.0169(8) 0.0137(8) 0.0158(8) -0.0033(6) -0.0016(6) -0.0009(6)
P2 0.0176(8) 0.0145(8) 0.0164(8) -0.0041(7) -0.0032(7) -0.0021(7)
F2 0.036(3) 0.075(3) 0.029(2) 0.011(2) -0.003(2) -0.024(2)
F3 0.061(3) 0.078(4) 0.030(3) 0.016(3) 0.001(2) -0.025(3)
F4 0.082(4) 0.063(3) 0.021(2) 0.001(2) -0.013(2) -0.019(3)
F5 0.085(4) 0.067(3) 0.035(3) 0.003(3) -0.029(3) -0.038(3)
F6 0.048(3) 0.038(3) 0.033(2) 0.004(2) -0.010(2) -0.024(2)
F32 0.031(2) 0.029(2) 0.027(2) -0.0071(18) 0.0017(17) -0.0137(18)
F33 0.035(3) 0.043(3) 0.035(2) -0.001(2) 0.012(2) -0.013(2)
F34 0.045(3) 0.048(3) 0.025(2) -0.005(2) 0.018(2) 0.000(2)
F35 0.058(3) 0.042(3) 0.021(2) -0.013(2) 0.001(2) -0.001(2)
F36 0.040(2) 0.027(2) 0.022(2) -0.0113(17) 0.0018(18) -0.0085(18)
C1 0.025(4) 0.016(3) 0.023(4) -0.008(3) 0.000(3) 0.001(3)
C2 0.023(4) 0.032(4) 0.025(4) -0.001(3) 0.001(3) -0.004(3)
C3 0.041(5) 0.050(5) 0.020(4) 0.006(4) 0.005(3) -0.008(4)
C4 0.052(5) 0.041(5) 0.016(4) 0.003(3) -0.008(3) -0.003(4)
C5 0.050(5) 0.032(4) 0.030(4) -0.004(3) -0.012(4) -0.014(4)
C6 0.044(5) 0.021(4) 0.023(4) -0.002(3) -0.003(3) -0.010(3)
C7 0.013(3) 0.012(3) 0.027(4) -0.007(3) -0.003(3) 0.000(2)
C8 0.021(4) 0.021(3) 0.028(4) -0.001(3) -0.005(3) 0.001(3)
C9 0.028(4) 0.024(4) 0.032(4) -0.004(3) -0.013(3) 0.007(3)
C10 0.018(3) 0.028(4) 0.025(4) -0.005(3) -0.005(3) 0.003(3)
C11 0.017(3) 0.029(4) 0.027(4) -0.006(3) -0.002(3) -0.005(3)
C12 0.021(3) 0.018(3) 0.025(4) -0.003(3) -0.007(3) 0.003(3)
C13 0.012(3) 0.022(3) 0.016(3) -0.003(3) 0.001(2) -0.003(3)
C14 0.023(4) 0.020(3) 0.020(3) -0.006(3) 0.000(3) -0.005(3)
C15 0.034(4) 0.024(4) 0.029(4) -0.004(3) -0.006(3) -0.009(3)
C16 0.028(4) 0.029(4) 0.028(4) 0.000(3) -0.009(3) -0.014(3)
C17 0.024(4) 0.022(3) 0.021(3) -0.002(3) 0.000(3) -0.005(3)
C18 0.023(4) 0.016(3) 0.022(3) -0.006(3) -0.003(3) -0.002(3)
C19 0.022(4) 0.023(4) 0.018(3) -0.001(3) -0.001(3) 0.001(3)
C20 0.022(4) 0.025(4) 0.016(3) -0.007(3) 0.004(3) 0.002(3)
C21 0.038(4) 0.027(4) 0.028(4) 0.001(3) 0.008(3) -0.001(3)
C22 0.055(6) 0.041(5) 0.020(4) 0.004(4) 0.004(4) 0.002(4)
C23 0.059(6) 0.042(5) 0.018(4) -0.006(4) -0.007(4) -0.007(4)
C24 0.034(4) 0.034(4) 0.023(4) -0.007(3) -0.005(3) -0.006(3)
C25 0.021(3) 0.018(3) 0.016(3) 0.001(3) -0.009(3) -0.003(3)
C26 0.021(4) 0.021(3) 0.025(4) 0.001(3) -0.008(3) -0.003(3)
C27 0.023(4) 0.034(4) 0.032(4) 0.004(3) -0.006(3) -0.008(3)
C28 0.024(4) 0.027(4) 0.041(4) 0.005(3) -0.014(3) -0.010(3)
C29 0.048(5) 0.018(3) 0.026(4) -0.002(3) -0.012(3) -0.008(3)
C30 0.027(4) 0.018(3) 0.025(4) -0.006(3) -0.009(3) -0.003(3)
C31 0.017(3) 0.020(3) 0.018(3) -0.001(3) -0.001(3) 0.002(3)
C32 0.021(4) 0.024(4) 0.018(3) -0.005(3) 0.001(3) 0.004(3)
C33 0.023(4) 0.031(4) 0.031(4) 0.002(3) 0.004(3) -0.005(3)
C34 0.032(4) 0.030(4) 0.014(3) 0.002(3) 0.011(3) 0.004(3)
C35 0.037(4) 0.031(4) 0.015(3) -0.006(3) -0.002(3) 0.006(3)
C36 0.025(4) 0.017(3) 0.021(3) -0.004(3) -0.002(3) 0.002(3)
Cl1 0.0621(16) 0.0715(17) 0.0717(17) -0.0046(14) -0.0154(14) -0.0295(14)
Cl2 0.0775(19) 0.0680(18) 0.0840(19) -0.0360(16) 0.0111(15) -0.0144(15)
C37 0.066(6) 0.054(6) 0.049(6) -0.004(5) -0.010(5) -0.026(5)
Cl3 0.0552(14) 0.0509(14) 0.0601(15) -0.0131(12) -0.0122(12) -0.0053(11)
Cl4 0.099(2) 0.155(3) 0.0634(18) -0.046(2) 0.0202(17) -0.072(2)
C38 0.049(6) 0.077(7) 0.063(7) -0.016(6) 0.011(5) -0.018(5)

loop_
_atom_type_symbol
_atom_type_description
_atom_type_scat_dispersion_real
_atom_type_scat_dispersion_imag
_atom_type_scat_source
C C 0.0033 0.0016 'International Tables Vol C Tables 4.2.6.8 and 6.1.1.4'
H H 0.0000 0.0000 'International Tables Vol C Tables 4.2.6.8 and 6.1.1.4'
F F 0.0171 0.0103 'International Tables Vol C Tables 4.2.6.8 and 6.1.1.4'
P P 0.1023 0.0942 'International Tables Vol C Tables 4.2.6.8 and 6.1.1.4'
Cl Cl 0.1484 0.1585 'International Tables Vol C Tables 4.2.6.8 and 6.1.1.4'
I I -0.4742 1.8119 'International Tables Vol C Tables 4.2.6.8 and 6.1.1.4'
Pt Pt -1.7033 8.3905 'International Tables Vol C Tables 4.2.6.8 and 6.1.1.4'

loop_
_geom_angle_atom_site_label_1
_geom_angle_atom_site_label_2
_geom_angle_atom_site_label_3
_geom_angle
_geom_angle_site_symmetry_1
_geom_angle_site_symmetry_3
P1 Pt1 P2 104.73(6) . .
P1 Pt1 I1 172.49(4) . .
P2 Pt1 I1 78.69(4) . .
P1 Pt1 I2 87.03(4) . 2_766
P2 Pt1 I2 166.96(4) . 2_766
I1 Pt1 I2 90.321(14) . 2_766
P1 Pt1 Pt2 135.64(4) . .
P2 Pt1 Pt2 44.17(4) . .
I1 Pt1 Pt2 51.190(10) . .
I2 Pt1 Pt2 123.010(12) 2_766 .
C31 Pt2 P2 96.54(18) . .
C31 Pt2 I1 176.69(17) . .
P2 Pt2 I1 80.35(4) . .
C31 Pt2 I2 87.84(17) . .
P2 Pt2 I2 174.18(4) . .
I1 Pt2 I2 95.198(14) . .
C31 Pt2 Pt1 124.68(18) . .
P2 Pt2 Pt1 45.40(4) . .
I1 Pt2 Pt1 52.199(10) . .
I2 Pt2 Pt1 128.802(12) . .
Pt2 I1 Pt1 76.610(13) . .
Pt2 I2 Pt1 108.152(15) . 2_766
C7 P1 C1 97.6(3) . .
C7 P1 C13 108.3(3) . .
C1 P1 C13 108.7(3) . .
C7 P1 Pt1 112.8(2) . .
C1 P1 Pt1 120.9(2) . .
C13 P1 Pt1 107.6(2) . .
C19 P2 C25 100.5(3) . .
C19 P2 Pt2 115.2(2) . .
C25 P2 Pt2 116.42(19) . .
C19 P2 Pt1 121.6(2) . .
C25 P2 Pt1 113.8(2) . .
Pt2 P2 Pt1 90.43(6) . .
C2 C1 C6 113.8(6) . .
C2 C1 P1 123.3(5) . .
C6 C1 P1 122.8(5) . .
C1 C2 F2 120.6(6) . .
C1 C2 C3 119.6(7) . .
F2 C2 C3 119.7(6) . .
F3 C3 C4 119.9(7) . .
F3 C3 C2 116.6(7) . .
C4 C3 C2 123.5(7) . .
C5 C4 F4 117.2(7) . .
C5 C4 C3 119.2(7) . .
F4 C4 C3 123.5(7) . .
C4 C5 F5 119.6(7) . .
C4 C5 C6 115.9(7) . .
F5 C5 C6 124.5(7) . .
F6 C6 C5 113.5(7) . .
F6 C6 C1 118.7(6) . .
C5 C6 C1 127.9(7) . .
C12 C7 C8 117.4(6) . .
C12 C7 P1 119.4(5) . .
C8 C7 P1 123.1(5) . .
C9 C8 C7 122.7(6) . .
C10 C9 C8 119.2(6) . .
C9 C10 C11 119.0(7) . .
C10 C11 C12 122.6(6) . .
C7 C12 C11 118.9(6) . .
C18 C13 C14 118.5(6) . .
C18 C13 P1 116.9(5) . .
C14 C13 P1 124.5(5) . .
C15 C14 C13 120.4(6) . .
C16 C15 C14 120.8(7) . .
C15 C16 C17 119.2(6) . .
C18 C17 C16 120.3(6) . .
C17 C18 C13 120.7(6) . .
C20 C19 C24 121.0(6) . .
C20 C19 P2 115.5(5) . .
C24 C19 P2 123.3(5) . .
C21 C20 C19 117.1(7) . .
C20 C21 C22 120.9(7) . .
C23 C22 C21 122.6(7) . .
C24 C23 C22 115.5(7) . .
C23 C24 C19 122.8(7) . .
C26 C25 C30 119.6(6) . .
C26 C25 P2 119.5(5) . .
C30 C25 P2 120.8(5) . .
C25 C26 C27 118.6(7) . .
C28 C27 C26 121.9(7) . .
C29 C28 C27 119.6(7) . .
C28 C29 C30 120.0(7) . .
C29 C30 C25 120.3(6) . .
C32 C31 C36 117.2(6) . .
C32 C31 Pt2 118.5(5) . .
C36 C31 Pt2 124.3(5) . .
C33 C32 C31 120.5(7) . .
C33 C32 F32 117.0(6) . .
C31 C32 F32 122.5(6) . .
C32 C33 F33 117.4(7) . .
C32 C33 C34 120.3(7) . .
F33 C33 C34 122.2(6) . .
F34 C34 C35 117.3(7) . .
F34 C34 C33 121.1(7) . .
C35 C34 C33 121.5(6) . .
C36 C35 C34 116.5(7) . .
C36 C35 F35 121.2(7) . .
C34 C35 F35 122.3(6) . .
F36 C36 C35 113.2(6) . .
F36 C36 C31 122.9(6) . .
C35 C36 C31 123.9(7) . .
Cl2 C37 Cl1 110.4(5) . .
Cl3 C38 Cl4 112.6(6) . .

loop_
_geom_bond_atom_site_label_1
_geom_bond_atom_site_label_2
_geom_bond_distance
_geom_bond_site_symmetry_2
Pt1 P1 2.2019(16) .
Pt1 P2 2.2989(16) .
Pt1 I1 2.6223(5) .
Pt1 I2 2.7556(5) 2_766
Pt1 Pt2 3.2286(4) .
Pt2 C31 1.962(6) .
Pt2 P2 2.2497(16) .
Pt2 I1 2.5861(5) .
Pt2 I2 2.6975(4) .
I2 Pt1 2.7556(5) 2_766
P1 C7 1.796(6) .
P1 C1 1.820(7) .
P1 C13 1.835(6) .
P2 C19 1.762(6) .
P2 C25 1.821(6) .
F2 C2 1.350(8) .
F3 C3 1.284(8) .
F4 C4 1.333(8) .
F5 C5 1.348(8) .
F6 C6 1.285(7) .
F32 C32 1.384(7) .
F33 C33 1.343(8) .
F34 C34 1.299(7) .
F35 C35 1.373(8) .
F36 C36 1.337(7) .
C1 C2 1.339(9) .
C1 C6 1.400(9) .
C2 C3 1.400(10) .
C3 C4 1.377(11) .
C4 C5 1.320(10) .
C5 C6 1.386(9) .
C7 C12 1.328(8) .
C7 C8 1.393(8) .
C8 C9 1.354(9) .
C9 C10 1.316(9) .
C10 C11 1.357(9) .
C11 C12 1.379(8) .
C13 C18 1.389(8) .
C13 C14 1.395(8) .
C14 C15 1.391(9) .
C15 C16 1.368(9) .
C16 C17 1.396(9) .
C17 C18 1.387(9) .
C19 C20 1.353(9) .
C19 C24 1.437(9) .
C20 C21 1.344(9) .
C21 C22 1.424(11) .
C22 C23 1.370(11) .
C23 C24 1.322(9) .
C25 C26 1.367(8) .
C25 C30 1.425(9) .
C26 C27 1.394(9) .
C27 C28 1.393(10) .
C28 C29 1.359(10) .
C29 C30 1.384(9) .
C31 C32 1.352(9) .
C31 C36 1.399(9) .
C32 C33 1.337(9) .
C33 C34 1.381(10) .
C34 C35 1.353(10) .
C35 C36 1.337(9) .
Cl1 C37 1.782(9) .
Cl2 C37 1.757(9) .
Cl3 C38 1.677(9) .
Cl4 C38 1.754(10) .
